data_7101640
loop_
_publ_author_name
'Hauber, Sven-Oliver'
'Niemeyer, Mark'

_publ_section_title
;
 Pi-bonding encapsulation in aryl-substituted lanthanide selenolates:
 monomeric compounds with apparent low-coordinate metal atoms.
;
_journal_issue 3
_journal_name_full 'Chemical communications (Cambridge, England)'
_journal_page_first 275
_journal_page_last 277
_journal_paper_doi 10.1039/b612182a
_journal_year 2007
_chemical_formula_sum 'C72 H98 Cl Pr Se2'
_chemical_formula_weight 1297.78
_chemical_melting_point 468
_chemical_name_systematic
;
Chloro-bis[(2,4,6,2'',4'',6''-hexa-iso-propyl-1,1':3',1''-
terphen-2'-yl)selanido-\kappa Se]praseodymium
;
_space_group_IT_number 2
_symmetry_cell_setting triclinic
_symmetry_space_group_name_Hall '-P 1'
_symmetry_space_group_name_H-M 'P -1'
_atom_sites_solution_hydrogens geom
_atom_sites_solution_primary direct
_atom_sites_solution_secondary difmap
_audit_creation_method SHELXL-97
_cell_angle_alpha 103.497(17)
_cell_angle_beta 93.751(19)
_cell_angle_gamma 99.288(17)
_cell_formula_units_Z 2
_cell_length_a 13.439(3)
_cell_length_b 14.392(3)
_cell_length_c 18.751(4)
_cell_measurement_temperature 173(2)
_cell_volume 3460.2(13)
_computing_structure_refinement 'SHELXL-97 (Sheldrick, 1997)'
_computing_structure_solution 'SHELXS-97 (Sheldrick, 1990)'
_diffrn_ambient_temperature 173(2)
_diffrn_measured_fraction_theta_full 0.999
_diffrn_measured_fraction_theta_max 0.999
_diffrn_measurement_device_type 'Siemens P3'
_diffrn_radiation_monochromator graphite
_diffrn_radiation_source 'fine-focus sealed tube'
_diffrn_radiation_type MoK\a
_diffrn_radiation_wavelength 0.71073
_diffrn_reflns_av_R_equivalents 0.075
_diffrn_reflns_av_sigmaI/netI 0.1607
_diffrn_reflns_limit_h_max 15
_diffrn_reflns_limit_h_min -15
_diffrn_reflns_limit_k_max 16
_diffrn_reflns_limit_k_min -16
_diffrn_reflns_limit_l_max 21
_diffrn_reflns_limit_l_min 0
_diffrn_reflns_number 11404
_diffrn_reflns_theta_full 24.00
_diffrn_reflns_theta_max 24.00
_diffrn_reflns_theta_min 1.48
_diffrn_standards_decay_% '< 0.2'
_diffrn_standards_interval_count 298
_diffrn_standards_number 2
_exptl_absorpt_coefficient_mu 1.832
_exptl_absorpt_correction_T_max 0.899
_exptl_absorpt_correction_T_min 0.582
_exptl_absorpt_correction_type psi-scan
_exptl_crystal_colour 'pale yellow'
_exptl_crystal_density_diffrn 1.246
_exptl_crystal_density_method 'not measured'
_exptl_crystal_description plate
_exptl_crystal_F_000 1348
_exptl_crystal_size_max 0.20
_exptl_crystal_size_mid 0.20
_exptl_crystal_size_min 0.05
_refine_diff_density_max 0.646
_refine_diff_density_min -0.932
_refine_diff_density_rms 0.144
_refine_ls_extinction_method none
_refine_ls_goodness_of_fit_ref 1.103
_refine_ls_hydrogen_treatment refU
_refine_ls_matrix_type full
_refine_ls_number_parameters 712
_refine_ls_number_reflns 10864
_refine_ls_number_restraints 8
_refine_ls_restrained_S_all 1.105
_refine_ls_R_factor_all 0.1672
_refine_ls_R_factor_gt 0.0794
_refine_ls_shift/su_max 0.001
_refine_ls_shift/su_mean 0.000
_refine_ls_structure_factor_coef Fsqd
_refine_ls_weighting_details 'calc w=1/[\s^2^(Fo^2^)+(0.0331P)^2^] where P=(Fo^2^+2Fc^2^)/3'
_refine_ls_weighting_scheme calc
_refine_ls_wR_factor_gt 0.1192
_refine_ls_wR_factor_ref 0.1374
_reflns_number_gt 6132
_reflns_number_total 10864
_reflns_threshold_expression >2sigma(I)
_cod_data_source_file b612182a.txt
_cod_data_source_block 2
_cod_depositor_comments
;
The following automatic conversions were performed:

'_exptl_absorpt_correction_type' tag value 'psi-scans' was replaced
with 'psi-scan' value.

Automatic conversion script
Id: cif_fix_values 1646 2011-03-28 12:23:43Z adriana 
;
_cod_database_code 7101640

loop_
_symmetry_equiv_pos_as_xyz
'x, y, z'
'-x, -y, -z'

loop_
_atom_site_label
_atom_site_type_symbol
_atom_site_fract_x
_atom_site_fract_y
_atom_site_fract_z
_atom_site_U_iso_or_equiv
_atom_site_adp_type
_atom_site_occupancy
_atom_site_symmetry_multiplicity
_atom_site_calc_flag
_atom_site_refinement_flags
_atom_site_disorder_assembly
_atom_site_disorder_group
Pr Pr 0.71813(4) 0.85108(4) 0.67838(3) 0.03049(18) Uani 1 1 d . . .
Cl Cl 0.7476(2) 0.7680(2) 0.54144(15) 0.0519(8) Uani 1 1 d . . .
Se1 Se 0.83164(8) 1.04430(7) 0.74543(6) 0.0330(3) Uani 1 1 d . . .
Se2 Se 0.57565(8) 0.74860(8) 0.75640(6) 0.0351(3) Uani 1 1 d . . .
C11 C 0.7789(7) 1.1472(6) 0.7171(5) 0.026(2) Uani 1 1 d . . .
C12 C 0.6828(7) 1.1305(7) 0.6730(5) 0.027(2) Uani 1 1 d . . .
C13 C 0.6469(8) 1.2077(7) 0.6560(5) 0.035(3) Uani 1 1 d . . .
H13 H 0.5822 1.1968 0.6287 0.036(7) Uiso 1 1 calc R . .
C14 C 0.7029(8) 1.3011(7) 0.6780(5) 0.041(3) Uani 1 1 d . . .
H14 H 0.6761 1.3537 0.6666 0.036(7) Uiso 1 1 calc R . .
C15 C 0.7977(7) 1.3176(7) 0.7164(6) 0.037(3) Uani 1 1 d . . .
H15 H 0.8365 1.3815 0.7304 0.036(7) Uiso 1 1 calc R . .
C16 C 0.8369(7) 1.2422(6) 0.7350(5) 0.029(2) Uani 1 1 d . . .
C21 C 0.6223(7) 1.0301(6) 0.6530(5) 0.024(2) Uani 1 1 d . . .
C22 C 0.5602(7) 0.9968(6) 0.7024(5) 0.028(2) Uani 1 1 d . . .
C23 C 0.4997(7) 0.9050(7) 0.6817(6) 0.037(3) Uani 1 1 d . . .
H23 H 0.4596 0.8820 0.7161 0.036(7) Uiso 1 1 calc R . .
C24 C 0.4973(7) 0.8447(7) 0.6090(5) 0.029(2) Uani 1 1 d . . .
C25 C 0.5576(7) 0.8786(7) 0.5616(5) 0.029(2) Uani 1 1 d . . .
H25 H 0.5579 0.8375 0.5140 0.036(7) Uiso 1 1 calc R . .
C26 C 0.6196(7) 0.9714(7) 0.5796(5) 0.026(2) Uani 1 1 d . . .
C221 C 0.5508(8) 1.0627(7) 0.7778(5) 0.036(3) Uani 1 1 d . . .
H22A H 0.6154 1.1112 0.7922 0.042(9) Uiso 1 1 calc R . .
C222 C 0.4661(9) 1.1195(8) 0.7698(6) 0.066(4) Uani 1 1 d . . .
H22B H 0.4717 1.1446 0.7256 0.073(5) Uiso 1 1 calc R . .
H22C H 0.4717 1.1739 0.8134 0.073(5) Uiso 1 1 calc R . .
H22D H 0.4002 1.0766 0.7653 0.073(5) Uiso 1 1 calc R . .
C223 C 0.5382(9) 1.0100(8) 0.8385(5) 0.054(3) Uani 1 1 d . . .
H22E H 0.5408 1.0574 0.8859 0.073(5) Uiso 1 1 calc R . .
H22F H 0.5930 0.9730 0.8406 0.073(5) Uiso 1 1 calc R . .
H22G H 0.4727 0.9655 0.8285 0.073(5) Uiso 1 1 calc R . .
C241 C 0.4206(8) 0.7483(7) 0.5897(6) 0.038(3) Uani 1 1 d . . .
H24A H 0.4217 0.7185 0.6328 0.042(9) Uiso 1 1 calc R . .
C242 C 0.3146(9) 0.7627(8) 0.5713(8) 0.086(5) Uani 1 1 d . . .
H24B H 0.2682 0.6999 0.5603 0.073(5) Uiso 1 1 calc R . .
H24C H 0.3123 0.7901 0.5281 0.073(5) Uiso 1 1 calc R . .
H24D H 0.2941 0.8073 0.6134 0.073(5) Uiso 1 1 calc R . .
C243 C 0.4485(9) 0.6774(8) 0.5224(6) 0.070(4) Uani 1 1 d . . .
H24E H 0.4035 0.6142 0.5141 0.074(5) Uiso 1 1 calc R . .
H24F H 0.5190 0.6695 0.5314 0.073(5) Uiso 1 1 calc R . .
H24G H 0.4409 0.7031 0.4788 0.073(5) Uiso 1 1 calc R . .
C261 C 0.6754(7) 1.0093(7) 0.5227(5) 0.037(3) Uani 1 1 d . . .
H26A H 0.6625 1.0770 0.5277 0.042(9) Uiso 1 1 calc R . .
C262 C 0.6415(8) 0.9558(7) 0.4422(5) 0.048(3) Uani 1 1 d . . .
H26B H 0.6771 0.9913 0.4099 0.073(5) Uiso 1 1 calc R . .
H26C H 0.5682 0.9516 0.4320 0.073(5) Uiso 1 1 calc R . .
H26D H 0.6573 0.8902 0.4330 0.073(5) Uiso 1 1 calc R . .
C263 C 0.7917(8) 1.0186(8) 0.5346(6) 0.056(3) Uani 1 1 d . . .
H26E H 0.8098 0.9541 0.5193 0.073(5) Uiso 1 1 calc R . .
H26F H 0.8153 1.0468 0.5870 0.073(5) Uiso 1 1 calc R . .
H26G H 0.8238 1.0607 0.5052 0.073(5) Uiso 1 1 calc R . .
C31 C 0.9423(7) 1.2592(7) 0.7761(6) 0.034(3) Uani 1 1 d . . .
C32 C 1.0257(8) 1.2509(7) 0.7348(7) 0.049(3) Uani 1 1 d . . .
C33 C 1.1214(8) 1.2653(8) 0.7734(8) 0.060(4) Uani 1 1 d . . .
H33 H 1.1781 1.2573 0.7463 0.036(7) Uiso 1 1 calc R . .
C34 C 1.1369(9) 1.2908(8) 0.8500(9) 0.069(5) Uani 1 1 d . B .
C35 C 1.0536(9) 1.3003(8) 0.8867(7) 0.059(4) Uani 1 1 d . . .
H35 H 1.0634 1.3175 0.9391 0.036(7) Uiso 1 1 calc R . .
C36 C 0.9571(8) 1.2868(7) 0.8538(7) 0.044(3) Uani 1 1 d . . .
C321 C 1.0119(9) 1.2245(8) 0.6517(7) 0.058(3) Uani 1 1 d . . .
H32A H 0.9386 1.1965 0.6354 0.042(9) Uiso 1 1 calc R . .
C322 C 1.0399(10) 1.3119(8) 0.6197(7) 0.081(5) Uani 1 1 d . . .
H32B H 0.9890 1.3536 0.6290 0.073(5) Uiso 1 1 calc R . .
H32C H 1.0424 1.2897 0.5664 0.073(5) Uiso 1 1 calc R . .
H32D H 1.1065 1.3487 0.6430 0.073(5) Uiso 1 1 calc R . .
C323 C 1.0750(11) 1.1482(9) 0.6159(7) 0.091(5) Uani 1 1 d . . .
H32E H 1.0576 1.0894 0.6338 0.136 Uiso 1 1 calc R . .
H32F H 1.1474 1.1750 0.6293 0.136 Uiso 1 1 calc R . .
H32G H 1.0598 1.1320 0.5622 0.136 Uiso 1 1 calc R . .
C341 C 1.2417(9) 1.3036(8) 0.8930(10) 0.121(7) Uani 1 1 d D . .
H34A H 1.2771 1.3067 0.8481 0.181 Uiso 0.50 1 calc PR A 1
H34B H 1.2707 1.2746 0.8469 0.181 Uiso 0.50 1 calc PR A 2
C342 C 1.2829(16) 1.4084(10) 0.9287(12) 0.038(6) Uiso 0.50 1 d PD B 1
H34C H 1.2409 1.4324 0.9672 0.057 Uiso 0.50 1 calc PR B 1
H34D H 1.2820 1.4463 0.8915 0.057 Uiso 0.50 1 calc PR B 1
H34E H 1.3527 1.4152 0.9506 0.057 Uiso 0.50 1 calc PR B 1
C343 C 1.272(2) 1.2086(14) 0.8955(17) 0.071(10) Uiso 0.50 1 d PD B 1
H34F H 1.3341 1.2204 0.9289 0.107 Uiso 0.50 1 calc PR B 1
H34G H 1.2833 1.1745 0.8459 0.107 Uiso 0.50 1 calc PR B 1
H34H H 1.2174 1.1687 0.9133 0.107 Uiso 0.50 1 calc PR B 1
C344 C 1.264(2) 1.2244(16) 0.9270(16) 0.068(10) Uiso 0.50 1 d PD B 2
H34I H 1.3374 1.2336 0.9407 0.102 Uiso 0.50 1 calc PR B 2
H34J H 1.2413 1.1614 0.8915 0.102 Uiso 0.50 1 calc PR B 2
H34K H 1.2287 1.2260 0.9711 0.102 Uiso 0.50 1 calc PR B 2
C345 C 1.3108(17) 1.3986(12) 0.9015(15) 0.064(9) Uiso 0.50 1 d PD B 2
H34L H 1.3737 1.3998 0.9315 0.096 Uiso 0.50 1 calc PR B 2
H34M H 1.2776 1.4515 0.9259 0.096 Uiso 0.50 1 calc PR B 2
H34N H 1.3264 1.4069 0.8528 0.096 Uiso 0.50 1 calc PR B 2
C361 C 0.8670(8) 1.2990(7) 0.8985(6) 0.046(3) Uani 1 1 d . . .
H36A H 0.8054 1.2929 0.8636 0.042(9) Uiso 1 1 calc R . .
C362 C 0.8839(9) 1.3998(7) 0.9539(7) 0.069(4) Uani 1 1 d . . .
H36B H 0.9320 1.4008 0.9957 0.073(5) Uiso 1 1 calc R . .
H36C H 0.8192 1.4124 0.9716 0.073(5) Uiso 1 1 calc R . .
H36D H 0.9111 1.4501 0.9294 0.073(5) Uiso 1 1 calc R . .
C363 C 0.8481(10) 1.2201(8) 0.9394(7) 0.074(4) Uani 1 1 d . . .
H36E H 0.8340 1.1564 0.9040 0.073(5) Uiso 1 1 calc R . .
H36F H 0.7899 1.2285 0.9675 0.073(5) Uiso 1 1 calc R . .
H36G H 0.9083 1.2242 0.9733 0.073(5) Uiso 1 1 calc R . .
C41 C 0.6276(7) 0.6523(6) 0.7966(5) 0.026(2) Uani 1 1 d . . .
C42 C 0.7300(7) 0.6462(7) 0.8014(6) 0.034(3) Uani 1 1 d . . .
C43 C 0.7638(8) 0.5775(8) 0.8331(6) 0.049(3) Uani 1 1 d . . .
H43 H 0.8338 0.5739 0.8367 0.036(7) Uiso 1 1 calc R . .
C44 C 0.6961(8) 0.5144(8) 0.8596(6) 0.046(3) Uani 1 1 d . . .
H44 H 0.7193 0.4668 0.8807 0.036(7) Uiso 1 1 calc R . .
C45 C 0.5943(7) 0.5206(7) 0.8553(6) 0.042(3) Uani 1 1 d . . .
H45 H 0.5481 0.4775 0.8743 0.036(7) Uiso 1 1 calc R . .
C46 C 0.5586(7) 0.5887(7) 0.8238(5) 0.031(2) Uani 1 1 d . . .
C51 C 0.8017(7) 0.7120(7) 0.7689(6) 0.030(2) Uani 1 1 d . . .
C52 C 0.8445(7) 0.8090(7) 0.8129(6) 0.032(3) Uani 1 1 d . . .
C53 C 0.9147(7) 0.8661(8) 0.7829(6) 0.037(3) Uani 1 1 d . . .
H53 H 0.9442 0.9292 0.8117 0.036(7) Uiso 1 1 calc R . .
C54 C 0.9446(7) 0.8356(8) 0.7123(6) 0.036(3) Uani 1 1 d . . .
C55 C 0.9025(8) 0.7414(8) 0.6701(6) 0.042(3) Uani 1 1 d . . .
H55 H 0.9221 0.7191 0.6222 0.036(7) Uiso 1 1 calc R . .
C56 C 0.8310(7) 0.6792(7) 0.6983(6) 0.038(3) Uani 1 1 d . . .
C521 C 0.8271(7) 0.8396(8) 0.8923(5) 0.036(3) Uani 1 1 d . . .
H52A H 0.7649 0.7960 0.8999 0.042(9) Uiso 1 1 calc R . .
C522 C 0.9164(9) 0.8234(9) 0.9396(6) 0.073(4) Uani 1 1 d . . .
H52B H 0.9110 0.8518 0.9917 0.073(5) Uiso 1 1 calc R . .
H52C H 0.9800 0.8544 0.9256 0.073(5) Uiso 1 1 calc R . .
H52D H 0.9155 0.7535 0.9318 0.073(5) Uiso 1 1 calc R . .
C523 C 0.8127(10) 0.9430(8) 0.9203(6) 0.068(4) Uani 1 1 d . . .
H52E H 0.7555 0.9548 0.8907 0.073(5) Uiso 1 1 calc R . .
H52F H 0.8744 0.9874 0.9164 0.073(5) Uiso 1 1 calc R . .
H52G H 0.7990 0.9540 0.9720 0.073(5) Uiso 1 1 calc R . .
C541 C 1.0269(9) 0.9021(9) 0.6840(8) 0.065(4) Uani 1 1 d . . .
H54A H 1.0008 0.9636 0.6848 0.042(9) Uiso 1 1 calc R . .
C542 C 1.1218(11) 0.9295(13) 0.7363(9) 0.153(9) Uani 1 1 d . . .
H54B H 1.1590 0.9926 0.7331 0.229 Uiso 1 1 calc R . .
H54C H 1.1642 0.8801 0.7234 0.229 Uiso 1 1 calc R . .
H54D H 1.1042 0.9339 0.7868 0.229 Uiso 1 1 calc R . .
C543 C 1.0469(11) 0.8627(11) 0.6073(8) 0.118(7) Uani 1 1 d . . .
H54E H 1.1034 0.9062 0.5948 0.176 Uiso 1 1 calc R . .
H54F H 0.9862 0.8576 0.5737 0.176 Uiso 1 1 calc R . .
H54G H 1.0644 0.7982 0.6024 0.176 Uiso 1 1 calc R . .
C561 C 0.7960(8) 0.5749(7) 0.6534(6) 0.044(3) Uani 1 1 d . . .
H56A H 0.7936 0.5339 0.6899 0.042(9) Uiso 1 1 calc R . .
C562 C 0.8678(10) 0.5376(9) 0.5998(7) 0.088(5) Uani 1 1 d . . .
H56B H 0.8710 0.5736 0.5613 0.073(5) Uiso 1 1 calc R . .
H56C H 0.8434 0.4683 0.5771 0.073(5) Uiso 1 1 calc R . .
H56D H 0.9355 0.5467 0.6260 0.073(5) Uiso 1 1 calc R . .
C563 C 0.6884(8) 0.5561(7) 0.6151(6) 0.058(3) Uani 1 1 d . . .
H56E H 0.6665 0.4863 0.5932 0.073(5) Uiso 1 1 calc R . .
H56F H 0.6871 0.5912 0.5762 0.073(5) Uiso 1 1 calc R . .
H56G H 0.6425 0.5787 0.6512 0.073(5) Uiso 1 1 calc R . .
C61 C 0.4464(7) 0.5891(7) 0.8200(5) 0.032(3) Uani 1 1 d . . .
C62 C 0.3829(7) 0.5331(7) 0.7547(6) 0.034(3) Uani 1 1 d . . .
C63 C 0.2804(7) 0.5390(8) 0.7514(6) 0.042(3) Uani 1 1 d . . .
H63 H 0.2369 0.4997 0.7096 0.036(7) Uiso 1 1 calc R . .
C64 C 0.2389(7) 0.5980(8) 0.8047(7) 0.051(3) Uani 1 1 d . D .
C65 C 0.3002(8) 0.6501(8) 0.8677(6) 0.049(3) Uani 1 1 d . . .
H65 H 0.2716 0.6883 0.9068 0.036(7) Uiso 1 1 calc R . .
C66 C 0.4052(7) 0.6475(7) 0.8752(6) 0.035(3) Uani 1 1 d . . .
C621 C 0.4241(8) 0.4684(8) 0.6926(6) 0.051(3) Uani 1 1 d . . .
H62A H 0.4990 0.4918 0.6978 0.042(9) Uiso 1 1 calc R . .
C622 C 0.4078(10) 0.3639(8) 0.6963(7) 0.075(4) Uani 1 1 d . . .
H62B H 0.4439 0.3271 0.6590 0.073(5) Uiso 1 1 calc R . .
H62C H 0.3352 0.3364 0.6871 0.073(5) Uiso 1 1 calc R . .
H62D H 0.4338 0.3599 0.7454 0.073(5) Uiso 1 1 calc R . .
C623 C 0.3823(11) 0.4752(9) 0.6160(6) 0.087(5) Uani 1 1 d . . .
H62E H 0.3997 0.5425 0.6119 0.073(5) Uiso 1 1 calc R . .
H62F H 0.3084 0.4550 0.6094 0.073(5) Uiso 1 1 calc R . .
H62G H 0.4121 0.4326 0.5779 0.073(5) Uiso 1 1 calc R . .
C641 C 0.1263(8) 0.6038(9) 0.7971(8) 0.078(4) Uani 1 1 d D . .
H64A H 0.1184 0.6066 0.7443 0.042(9) Uiso 0.50 1 calc PR C 1
H64B H 0.1111 0.5601 0.7462 0.042(9) Uiso 0.50 1 calc PR C 2
C642 C 0.0498(18) 0.5140(15) 0.7922(16) 0.081(10) Uiso 0.50 1 d PD D 1
H64C H -0.0176 0.5310 0.7968 0.122 Uiso 0.50 1 calc PR D 1
H64D H 0.0675 0.4841 0.8321 0.122 Uiso 0.50 1 calc PR D 1
H64E H 0.0494 0.4679 0.7446 0.122 Uiso 0.50 1 calc PR D 1
C643 C 0.1006(18) 0.7009(12) 0.8322(13) 0.063(8) Uiso 0.50 1 d PD D 1
H64F H 0.0291 0.7008 0.8178 0.094 Uiso 0.50 1 calc PR D 1
H64G H 0.1434 0.7520 0.8157 0.094 Uiso 0.50 1 calc PR D 1
H64H H 0.1124 0.7133 0.8860 0.094 Uiso 0.50 1 calc PR D 1
C644 C 0.0676(15) 0.5334(14) 0.8341(12) 0.040(6) Uiso 0.50 1 d PD D 2
H64I H -0.0049 0.5349 0.8266 0.060 Uiso 0.50 1 calc PR D 2
H64J H 0.0903 0.5519 0.8871 0.060 Uiso 0.50 1 calc PR D 2
H64K H 0.0794 0.4676 0.8127 0.060 Uiso 0.50 1 calc PR D 2
C645 C 0.103(2) 0.6921(16) 0.7754(18) 0.107(11) Uiso 0.50 1 d PD D 2
H64L H 0.0755 0.6744 0.7233 0.160 Uiso 0.50 1 calc PR D 2
H64M H 0.1650 0.7409 0.7828 0.160 Uiso 0.50 1 calc PR D 2
H64N H 0.0527 0.7188 0.8058 0.160 Uiso 0.50 1 calc PR D 2
C661 C 0.4717(8) 0.7068(8) 0.9462(6) 0.045(3) Uani 1 1 d . . .
H66A H 0.5428 0.6958 0.9413 0.042(9) Uiso 1 1 calc R . .
C662 C 0.4371(9) 0.6746(9) 1.0134(6) 0.070(4) Uani 1 1 d . . .
H66B H 0.3683 0.6868 1.0202 0.073(5) Uiso 1 1 calc R . .
H66C H 0.4832 0.7111 1.0572 0.073(5) Uiso 1 1 calc R . .
H66D H 0.4374 0.6050 1.0063 0.073(5) Uiso 1 1 calc R . .
C663 C 0.4722(10) 0.8136(8) 0.9570(6) 0.075(4) Uani 1 1 d . . .
H66E H 0.5031 0.8360 0.9167 0.073(5) Uiso 1 1 calc R . .
H66F H 0.5112 0.8492 1.0041 0.073(5) Uiso 1 1 calc R . .
H66G H 0.4023 0.8253 0.9573 0.073(5) Uiso 1 1 calc R . .

loop_
_atom_site_aniso_label
_atom_site_aniso_U_11
_atom_site_aniso_U_22
_atom_site_aniso_U_33
_atom_site_aniso_U_23
_atom_site_aniso_U_13
_atom_site_aniso_U_12
Pr 0.0320(4) 0.0303(4) 0.0274(4) 0.0042(3) 0.0045(3) 0.0041(3)
Cl 0.0648(19) 0.0573(19) 0.0356(17) 0.0030(14) 0.0139(15) 0.0257(16)
Se1 0.0329(6) 0.0281(6) 0.0369(7) 0.0087(5) -0.0055(5) 0.0046(5)
Se2 0.0296(6) 0.0410(7) 0.0411(7) 0.0196(6) 0.0084(5) 0.0097(5)
C11 0.036(6) 0.026(6) 0.020(6) 0.010(5) 0.008(5) 0.007(5)
C12 0.038(6) 0.031(6) 0.018(6) 0.010(5) 0.010(5) 0.009(5)
C13 0.044(6) 0.030(6) 0.029(6) 0.001(5) -0.003(5) 0.015(5)
C14 0.057(7) 0.021(6) 0.043(7) 0.010(5) -0.012(6) 0.004(5)
C15 0.032(6) 0.017(5) 0.058(8) 0.000(5) 0.005(6) 0.004(5)
C16 0.032(6) 0.021(5) 0.031(6) 0.005(5) 0.000(5) 0.000(5)
C21 0.025(5) 0.024(6) 0.024(6) 0.003(5) 0.003(5) 0.009(4)
C22 0.027(5) 0.021(5) 0.030(6) -0.005(5) -0.007(5) 0.002(4)
C23 0.032(6) 0.042(7) 0.033(7) 0.010(6) 0.003(5) -0.002(5)
C24 0.034(6) 0.023(6) 0.030(6) 0.007(5) -0.007(5) 0.005(5)
C25 0.028(6) 0.037(6) 0.020(6) 0.000(5) 0.006(5) 0.012(5)
C26 0.027(5) 0.033(6) 0.019(6) 0.004(5) 0.003(5) 0.008(5)
C221 0.044(7) 0.030(6) 0.035(7) 0.004(5) 0.010(5) 0.010(5)
C222 0.094(10) 0.069(9) 0.039(8) -0.002(7) 0.008(7) 0.048(8)
C223 0.073(9) 0.059(8) 0.026(7) -0.008(6) 0.016(6) 0.024(7)
C241 0.054(7) 0.023(6) 0.030(7) 0.002(5) -0.012(6) 0.000(5)
C242 0.068(10) 0.053(9) 0.127(14) 0.033(9) -0.029(9) -0.015(7)
C243 0.098(10) 0.041(7) 0.050(8) 0.006(7) -0.013(8) -0.037(7)
C261 0.043(7) 0.037(6) 0.024(6) 0.001(5) -0.005(5) -0.001(5)
C262 0.056(7) 0.052(7) 0.030(7) 0.008(6) 0.005(6) 0.001(6)
C263 0.054(8) 0.076(9) 0.040(8) 0.018(7) 0.025(6) 0.003(7)
C31 0.023(6) 0.022(6) 0.057(8) 0.016(5) -0.002(5) -0.005(4)
C32 0.035(7) 0.034(7) 0.073(10) 0.012(6) 0.003(6) -0.010(5)
C33 0.021(6) 0.051(8) 0.107(12) 0.020(8) 0.005(7) 0.005(6)
C34 0.039(8) 0.040(8) 0.129(14) 0.049(9) -0.034(9) -0.012(6)
C35 0.055(8) 0.040(7) 0.081(10) 0.039(7) -0.027(8) -0.012(6)
C36 0.045(7) 0.028(6) 0.058(9) 0.016(6) -0.009(6) 0.002(5)
C321 0.050(8) 0.052(8) 0.072(10) 0.004(7) 0.034(7) 0.013(6)
C322 0.118(13) 0.058(9) 0.070(10) 0.021(8) -0.003(9) 0.019(9)
C323 0.124(13) 0.076(10) 0.088(12) 0.030(9) 0.062(10) 0.027(10)
C341 0.043(8) 0.069(10) 0.24(2) 0.053(12) -0.062(11) 0.001(7)
C361 0.054(7) 0.047(7) 0.033(7) 0.011(6) -0.014(6) 0.002(6)
C362 0.070(9) 0.044(8) 0.084(10) 0.005(7) -0.002(8) 0.007(7)
C363 0.099(11) 0.063(9) 0.064(10) 0.013(8) 0.019(8) 0.022(8)
C41 0.030(6) 0.029(6) 0.021(6) 0.007(5) 0.004(5) 0.012(5)
C42 0.023(6) 0.038(6) 0.042(7) 0.012(6) 0.005(5) 0.001(5)
C43 0.033(6) 0.061(8) 0.059(8) 0.025(7) 0.004(6) 0.011(6)
C44 0.041(7) 0.057(8) 0.055(8) 0.040(7) 0.005(6) 0.015(6)
C45 0.034(6) 0.039(7) 0.058(8) 0.019(6) 0.008(6) 0.010(5)
C46 0.027(5) 0.044(6) 0.029(6) 0.019(5) 0.004(5) 0.008(5)
C51 0.024(5) 0.034(6) 0.041(7) 0.019(5) 0.009(5) 0.017(5)
C52 0.023(5) 0.039(6) 0.038(7) 0.012(5) 0.004(5) 0.012(5)
C53 0.023(6) 0.045(7) 0.046(8) 0.014(6) -0.001(5) 0.013(5)
C54 0.031(6) 0.042(7) 0.045(7) 0.020(6) 0.022(5) 0.019(5)
C55 0.044(7) 0.046(7) 0.042(7) 0.011(6) 0.018(6) 0.022(6)
C56 0.031(6) 0.037(6) 0.046(7) 0.011(6) 0.009(5) 0.003(5)
C521 0.035(6) 0.050(7) 0.025(6) 0.018(6) -0.003(5) 0.002(5)
C522 0.078(10) 0.097(11) 0.053(9) 0.043(8) -0.008(7) 0.010(8)
C523 0.090(10) 0.069(9) 0.046(8) 0.006(7) 0.007(8) 0.027(8)
C541 0.061(9) 0.058(9) 0.094(11) 0.044(8) 0.040(8) 0.019(7)
C542 0.066(11) 0.25(2) 0.111(15) 0.062(15) -0.008(10) -0.082(13)
C543 0.107(13) 0.142(15) 0.090(13) 0.033(11) 0.064(11) -0.043(11)
C561 0.048(7) 0.036(7) 0.050(8) 0.009(6) 0.018(6) 0.010(6)
C562 0.104(12) 0.061(9) 0.087(11) -0.023(8) 0.049(9) 0.026(8)
C563 0.064(8) 0.041(7) 0.052(8) -0.020(6) 0.008(7) 0.002(6)
C61 0.037(6) 0.029(6) 0.034(7) 0.011(5) 0.014(5) 0.007(5)
C62 0.031(6) 0.038(6) 0.033(7) 0.016(5) 0.001(5) -0.002(5)
C63 0.027(6) 0.053(7) 0.047(8) 0.020(6) 0.003(5) 0.000(5)
C64 0.017(6) 0.064(8) 0.075(10) 0.018(7) 0.005(6) 0.013(6)
C65 0.047(7) 0.049(7) 0.048(8) -0.002(6) 0.018(6) 0.018(6)
C66 0.030(6) 0.031(6) 0.042(7) 0.002(5) 0.013(5) 0.005(5)
C621 0.047(7) 0.044(7) 0.062(9) 0.018(7) 0.005(7) -0.002(6)
C622 0.103(11) 0.052(8) 0.085(11) 0.024(8) 0.050(9) 0.036(8)
C623 0.160(15) 0.064(9) 0.039(9) -0.006(7) 0.018(9) 0.046(10)
C641 0.029(7) 0.083(10) 0.125(13) 0.021(10) 0.011(8) 0.021(7)
C661 0.035(6) 0.050(7) 0.038(7) -0.008(6) 0.012(5) 0.000(5)
C662 0.051(8) 0.085(10) 0.068(10) 0.018(8) 0.001(7) 0.002(7)
C663 0.093(11) 0.061(9) 0.050(9) -0.001(7) 0.012(8) -0.026(8)

loop_
_atom_type_symbol
_atom_type_description
_atom_type_scat_dispersion_real
_atom_type_scat_dispersion_imag
_atom_type_scat_source
C C 0.0033 0.0016 'International Tables Vol C Tables 4.2.6.8 and 6.1.1.4'
H H 0.0000 0.0000 'International Tables Vol C Tables 4.2.6.8 and 6.1.1.4'
Se Se -0.0929 2.2259 'International Tables Vol C Tables 4.2.6.8 and 6.1.1.4'
Pr Pr -0.2180 2.8214 'International Tables Vol C Tables 4.2.6.8 and 6.1.1.4'
Cl Cl 0.1484 0.1585 'International Tables Vol C Tables 4.2.6.8 and 6.1.1.4'

loop_
_geom_angle_atom_site_label_1
_geom_angle_atom_site_label_2
_geom_angle_atom_site_label_3
_geom_angle
Cl Pr Se1 117.89(7)
Cl Pr Se2 120.07(7)
Se1 Pr Se2 122.05(4)
C11 Se1 Pr 115.1(3)
C41 Se2 Pr 114.4(3)
C16 C11 C12 117.6(8)
C16 C11 Se1 120.3(7)
C12 C11 Se1 122.0(7)
C13 C12 C11 119.6(9)
C13 C12 C21 122.5(9)
C11 C12 C21 117.7(8)
C12 C13 C14 121.3(9)
C15 C14 C13 119.9(9)
C14 C15 C16 120.9(9)
C15 C16 C11 120.4(9)
C15 C16 C31 121.3(8)
C11 C16 C31 118.2(8)
C22 C21 C26 119.9(8)
C22 C21 C12 120.7(8)
C26 C21 C12 119.1(8)
C23 C22 C21 120.3(9)
C23 C22 C221 118.2(9)
C21 C22 C221 121.3(8)
C22 C23 C24 120.5(9)
C25 C24 C23 118.4(9)
C25 C24 C241 125.4(9)
C23 C24 C241 116.1(9)
C24 C25 C26 123.4(9)
C25 C26 C21 117.4(8)
C25 C26 C261 121.1(8)
C21 C26 C261 121.3(8)
C223 C221 C222 112.3(9)
C223 C221 C22 114.1(8)
C222 C221 C22 109.1(8)
C242 C241 C243 107.3(9)
C242 C241 C24 112.1(8)
C243 C241 C24 110.5(9)
C26 C261 C262 116.6(8)
C26 C261 C263 114.4(8)
C262 C261 C263 107.3(9)
C32 C31 C36 120.4(10)
C32 C31 C16 118.6(10)
C36 C31 C16 120.9(9)
C33 C32 C31 117.8(11)
C33 C32 C321 121.0(11)
C31 C32 C321 121.2(10)
C34 C33 C32 122.4(12)
C35 C34 C33 117.0(11)
C35 C34 C341 120.2(15)
C33 C34 C341 122.8(15)
C34 C35 C36 124.8(13)
C35 C36 C31 117.6(12)
C35 C36 C361 122.0(11)
C31 C36 C361 120.4(9)
C32 C321 C322 112.6(10)
C32 C321 C323 113.8(11)
C322 C321 C323 106.6(10)
C345 C341 C344 125.0(17)
C345 C341 C342 25.3(13)
C344 C341 C342 121.9(17)
C345 C341 C343 127.0(18)
C344 C341 C343 23.3(18)
C342 C341 C343 135.8(17)
C345 C341 C34 116.5(13)
C344 C341 C34 118.4(14)
C342 C341 C34 111.3(12)
C343 C341 C34 112.5(14)
C363 C361 C36 110.4(9)
C363 C361 C362 109.7(9)
C36 C361 C362 111.6(9)
C42 C41 C46 119.8(8)
C42 C41 Se2 122.6(7)
C46 C41 Se2 117.6(7)
C43 C42 C41 120.2(9)
C43 C42 C51 121.0(9)
C41 C42 C51 118.8(9)
C44 C43 C42 120.2(10)
C43 C44 C45 119.9(10)
C44 C45 C46 121.0(10)
C45 C46 C41 119.0(9)
C45 C46 C61 117.6(8)
C41 C46 C61 123.5(8)
C56 C51 C52 120.0(9)
C56 C51 C42 120.8(9)
C52 C51 C42 119.1(9)
C53 C52 C51 117.7(10)
C53 C52 C521 120.8(9)
C51 C52 C521 120.6(9)
C52 C53 C54 123.5(10)
C53 C54 C55 118.3(9)
C53 C54 C541 120.3(10)
C55 C54 C541 121.3(10)
C54 C55 C56 120.8(10)
C51 C56 C55 119.7(10)
C51 C56 C561 121.7(9)
C55 C56 C561 118.3(10)
C52 C521 C523 116.6(9)
C52 C521 C522 108.6(9)
C523 C521 C522 108.2(9)
C543 C541 C542 112.0(12)
C543 C541 C54 114.3(11)
C542 C541 C54 110.3(11)
C562 C561 C56 114.7(9)
C562 C561 C563 110.7(10)
C56 C561 C563 113.2(9)
C66 C61 C62 119.6(9)
C66 C61 C46 121.5(9)
C62 C61 C46 118.7(9)
C63 C62 C61 117.3(10)
C63 C62 C621 120.9(10)
C61 C62 C621 121.9(9)
C64 C63 C62 123.8(11)
C63 C64 C65 118.4(10)
C63 C64 C641 121.5(11)
C65 C64 C641 120.0(12)
C64 C65 C66 120.9(10)
C61 C66 C65 119.8(10)
C61 C66 C661 120.4(9)
C65 C66 C661 119.7(9)
C622 C621 C62 113.0(9)
C622 C621 C623 109.8(10)
C62 C621 C623 112.9(9)
C645 C641 C642 124.3(19)
C645 C641 C643 40.9(13)
C642 C641 C643 118.7(17)
C645 C641 C644 132.4(17)
C642 C641 C644 30.0(13)
C643 C641 C644 105.0(15)
C645 C641 C64 114.9(15)
C642 C641 C64 118.7(14)
C643 C641 C64 115.5(13)
C644 C641 C64 110.0(12)
C663 C661 C662 109.7(9)
C663 C661 C66 111.2(9)
C662 C661 C66 111.5(9)

loop_
_geom_bond_atom_site_label_1
_geom_bond_atom_site_label_2
_geom_bond_distance
Pr Cl 2.652(3)
Pr Se1 2.8963(14)
Pr Se2 2.9059(13)
Se1 C11 1.906(9)
Se2 C41 1.924(9)
C11 C16 1.414(11)
C11 C12 1.441(12)
C12 C13 1.374(12)
C12 C21 1.489(12)
C13 C14 1.385(12)
C14 C15 1.379(12)
C15 C16 1.383(12)
C16 C31 1.522(12)
C21 C22 1.402(12)
C21 C26 1.432(12)
C22 C23 1.390(12)
C22 C221 1.532(12)
C23 C24 1.430(13)
C24 C25 1.361(12)
C24 C241 1.540(12)
C25 C26 1.410(12)
C26 C261 1.498(12)
C221 C223 1.513(13)
C221 C222 1.524(13)
C241 C242 1.501(14)
C241 C243 1.536(14)
C261 C262 1.527(12)
C261 C263 1.544(13)
C31 C32 1.408(14)
C31 C36 1.410(14)
C32 C33 1.393(14)
C32 C321 1.508(15)
C33 C34 1.389(17)
C34 C35 1.362(17)
C34 C341 1.538(14)
C35 C36 1.363(14)
C36 C361 1.528(15)
C321 C322 1.521(14)
C321 C323 1.551(15)
C341 C345 1.491(10)
C341 C344 1.492(10)
C341 C342 1.496(10)
C341 C343 1.497(10)
C361 C363 1.510(13)
C361 C362 1.548(13)
C41 C42 1.392(12)
C41 C46 1.402(12)
C42 C43 1.386(13)
C42 C51 1.499(12)
C43 C44 1.378(13)
C44 C45 1.384(13)
C45 C46 1.388(12)
C46 C61 1.505(12)
C51 C56 1.403(13)
C51 C52 1.449(13)
C52 C53 1.384(12)
C52 C521 1.496(13)
C53 C54 1.400(13)
C54 C55 1.406(13)
C54 C541 1.547(13)
C55 C56 1.419(13)
C56 C561 1.521(13)
C521 C523 1.506(13)
C521 C522 1.527(13)
C541 C543 1.478(16)
C541 C542 1.496(17)
C561 C562 1.507(14)
C561 C563 1.526(13)
C61 C66 1.379(12)
C61 C62 1.435(13)
C62 C63 1.391(13)
C62 C621 1.508(14)
C63 C64 1.364(14)
C64 C65 1.377(14)
C64 C641 1.529(13)
C65 C66 1.416(13)
C66 C661 1.539(13)
C621 C622 1.504(13)
C621 C623 1.538(14)
C641 C645 1.494(10)
C641 C642 1.497(10)
C641 C643 1.505(10)
C641 C644 1.508(9)
C661 C663 1.502(14)
C661 C662 1.518(14)
